data_4500457
loop_
_publ_author_name
'Arlin, Jean-Baptiste'
'Florence, Alastair J.'
'Johnston, Andrea'
'Kennedy, Alan R.'
'Miller, Gary J.'
'Patterson, Kirsty'

_publ_section_title
;
 Systematic Data Set for Structure&#x2212;Property Investigations:
 Solubility and Solid-State Structure of Alkaline Earth Metal Salts of
 Benzoates
;
_journal_issue 4
_journal_name_full 'Crystal Growth &amp; Design'
_journal_page_first 1318
_journal_paper_doi 10.1021/cg101547r
_journal_volume 11
_journal_year 2011
_chemical_formula_sum 'C14 H13 N2 O6.5 Sr'
_chemical_formula_weight 400.88
_chemical_name_systematic
;
 ?
;
_space_group_IT_number 14
_symmetry_cell_setting monoclinic
_symmetry_space_group_name_Hall '-P 2yn'
_symmetry_space_group_name_H-M 'P 1 21/n 1'
_atom_sites_solution_hydrogens geom
_atom_sites_solution_primary direct
_atom_sites_solution_secondary difmap
_audit_creation_method SHELXL-97
_cell_angle_alpha 90.00
_cell_angle_beta 105.794(1)
_cell_angle_gamma 90.00
_cell_formula_units_Z 8
_cell_length_a 15.146(1)
_cell_length_b 9.0220(6)
_cell_length_c 22.492(1)
_cell_measurement_reflns_used 2385
_cell_measurement_temperature 123(2)
_cell_measurement_theta_max 27.48
_cell_measurement_theta_min 1.00
_cell_volume 2957.4(3)
_computing_structure_refinement 'SHELXL-97 (Sheldrick, 1997)'
_diffrn_ambient_temperature 123(2)
_diffrn_measured_fraction_theta_full 0.998
_diffrn_measured_fraction_theta_max 0.998
_diffrn_measurement_device_type 'Nonius Kappa CCD'
_diffrn_measurement_method 'phi and omega scans'
_diffrn_radiation_monochromator graphite
_diffrn_radiation_source 'fine-focus sealed tube'
_diffrn_radiation_type MoK\a
_diffrn_radiation_wavelength 0.71073
_diffrn_reflns_av_R_equivalents 0.1211
_diffrn_reflns_av_sigmaI/netI 0.0923
_diffrn_reflns_limit_h_max 19
_diffrn_reflns_limit_h_min -19
_diffrn_reflns_limit_k_max 11
_diffrn_reflns_limit_k_min -11
_diffrn_reflns_limit_l_max 28
_diffrn_reflns_limit_l_min -28
_diffrn_reflns_number 40109
_diffrn_reflns_theta_full 27.11
_diffrn_reflns_theta_max 27.11
_diffrn_reflns_theta_min 1.88
_diffrn_standards_number 0
_exptl_absorpt_coefficient_mu 3.684
_exptl_absorpt_correction_type none
_exptl_crystal_colour colourless
_exptl_crystal_density_diffrn 1.801
_exptl_crystal_density_method 'not measured'
_exptl_crystal_description block
_exptl_crystal_F_000 1608
_exptl_crystal_size_max 0.2
_exptl_crystal_size_mid 0.1
_exptl_crystal_size_min 0.08
_refine_diff_density_max 0.885
_refine_diff_density_min -0.587
_refine_diff_density_rms 0.133
_refine_ls_extinction_method none
_refine_ls_goodness_of_fit_ref 1.031
_refine_ls_hydrogen_treatment mixed
_refine_ls_matrix_type full
_refine_ls_number_parameters 480
_refine_ls_number_reflns 6526
_refine_ls_number_restraints 0
_refine_ls_restrained_S_all 1.031
_refine_ls_R_factor_all 0.0938
_refine_ls_R_factor_gt 0.0476
_refine_ls_shift/su_max 0.002
_refine_ls_shift/su_mean 0.000
_refine_ls_structure_factor_coef Fsqd
_refine_ls_weighting_details 'calc w=1/[\s^2^(Fo^2^)+(0.0286P)^2^+2.7076P] where P=(Fo^2^+2Fc^2^)/3'
_refine_ls_weighting_scheme calc
_refine_ls_wR_factor_gt 0.0762
_refine_ls_wR_factor_ref 0.0885
_reflns_number_gt 4460
_reflns_number_total 6526
_reflns_threshold_expression I>2\s(I)
_cod_data_source_file cg101547r_si_001.cif
_cod_data_source_block sramsal
_cod_depositor_comments
;
The following automatic conversions were performed:

'_symmetry_cell_setting' value 'Monoclinic' changed to 'monoclinic'
according to /home/saulius/struct/CIF-dictionaries/cif_core.dic
dictionary named 'cif_core.dic' version 2.4.1 from 2010-06-29.

Automatic conversion script
Id: cif_fix_values 1715 2011-07-08 13:25:40Z adriana 
;
_cod_original_sg_symbol_H-M P21/n
_cod_original_formula_sum 'C14 H13 N2 O6.50 Sr'
_cod_database_code 4500457

loop_
_symmetry_equiv_pos_as_xyz
'x, y, z'
'-x+1/2, y+1/2, -z+1/2'
'-x, -y, -z'
'x-1/2, -y-1/2, z-1/2'

loop_
_atom_site_label
_atom_site_type_symbol
_atom_site_fract_x
_atom_site_fract_y
_atom_site_fract_z
_atom_site_U_iso_or_equiv
_atom_site_adp_type
_atom_site_occupancy
_atom_site_symmetry_multiplicity
_atom_site_calc_flag
_atom_site_refinement_flags
Sr1 Sr 0.42220(2) 0.40561(4) -0.126325(17) 0.01342(11) Uani 1 1 d .
Sr2 Sr 0.40178(2) 0.27307(4) 0.037800(17) 0.01272(10) Uani 1 1 d .
O1 O 0.29855(17) 0.3340(3) -0.06522(12) 0.0168(6) Uani 1 1 d .
O2 O 0.24573(17) 0.4134(3) -0.16178(12) 0.0161(6) Uani 1 1 d .
O3 O 0.0773(2) 0.3757(3) -0.22024(13) 0.0209(7) Uani 1 1 d .
O4 O 0.38410(18) 0.3916(3) 0.14265(13) 0.0210(6) Uani 1 1 d .
O5 O 0.27102(18) 0.2461(3) 0.09145(12) 0.0212(7) Uani 1 1 d .
O6 O 0.1167(2) 0.2527(3) 0.11727(14) 0.0244(7) Uani 1 1 d .
O7 O 0.48411(17) -0.2317(3) 0.03239(12) 0.0160(6) Uani 1 1 d .
O8 O 0.42413(17) -0.4550(3) 0.03350(12) 0.0162(6) Uani 1 1 d .
O9 O 0.37958(19) -0.0036(3) 0.00180(14) 0.0200(7) Uani 1 1 d .
O10 O 0.48679(17) -0.0983(3) -0.11041(12) 0.0193(6) Uani 1 1 d .
O11 O 0.42772(17) -0.3229(3) -0.10721(12) 0.0154(6) Uani 1 1 d .
O12 O 0.38914(19) 0.1200(3) -0.15788(13) 0.0181(7) Uani 1 1 d .
O1W O 0.5563(2) 0.3166(4) -0.16365(15) 0.0232(8) Uani 1 1 d .
N1 N -0.1349(3) 0.2588(5) -0.1056(2) 0.0343(11) Uani 1 1 d .
N2 N 0.1032(3) 0.4701(4) 0.3083(2) 0.0254(9) Uani 1 1 d .
N3 N 0.0595(3) -0.0793(5) -0.0837(2) 0.0303(10) Uani 1 1 d .
N4 N 0.0739(2) 0.0358(4) -0.26198(16) 0.0187(8) Uani 1 1 d .
C1 C 0.1365(3) 0.3401(4) -0.10977(18) 0.0144(9) Uani 1 1 d .
C2 C 0.0633(3) 0.3425(4) -0.16431(18) 0.0165(9) Uani 1 1 d .
C3 C -0.0257(3) 0.3105(4) -0.16282(19) 0.0193(10) Uani 1 1 d .
H3 H -0.0732 0.3054 -0.2004 0.023 Uiso 1 1 calc R
C4 C -0.0463(3) 0.2861(4) -0.10742(19) 0.0201(10) Uani 1 1 d .
C5 C 0.0251(3) 0.2884(4) -0.0520(2) 0.0211(10) Uani 1 1 d .
H5 H 0.0122 0.2731 -0.0134 0.025 Uiso 1 1 calc R
C6 C 0.1144(3) 0.3132(4) -0.05453(19) 0.0172(9) Uani 1 1 d .
H6 H 0.1624 0.3117 -0.0171 0.021 Uiso 1 1 calc R
C7 C 0.2316(3) 0.3637(4) -0.11195(19) 0.0152(9) Uani 1 1 d .
C8 C 0.2530(3) 0.3699(4) 0.18093(18) 0.0162(9) Uani 1 1 d .
C9 C 0.1599(3) 0.3287(4) 0.16941(19) 0.0174(9) Uani 1 1 d .
C10 C 0.1116(3) 0.3636(4) 0.21126(19) 0.0200(10) Uani 1 1 d .
H10 H 0.0490 0.3354 0.2030 0.024 Uiso 1 1 calc R
C11 C 0.1532(3) 0.4397(4) 0.26538(19) 0.0187(9) Uani 1 1 d .
C12 C 0.2454(3) 0.4788(4) 0.27779(19) 0.0210(10) Uani 1 1 d .
H12 H 0.2750 0.5287 0.3151 0.025 Uiso 1 1 calc R
C13 C 0.2935(3) 0.4445(4) 0.23536(18) 0.0190(10) Uani 1 1 d .
H13 H 0.3560 0.4730 0.2438 0.023 Uiso 1 1 calc R
C14 C 0.3062(3) 0.3351(4) 0.13630(19) 0.0177(9) Uani 1 1 d .
C15 C 0.3203(3) -0.2534(4) -0.00114(18) 0.0147(9) Uani 1 1 d .
C16 C 0.3067(3) -0.1007(4) -0.01254(17) 0.0140(8) Uani 1 1 d .
C17 C 0.2208(3) -0.0415(4) -0.03881(18) 0.0178(9) Uani 1 1 d .
H17 H 0.2138 0.0623 -0.0455 0.021 Uiso 1 1 calc R
C18 C 0.1441(3) -0.1348(4) -0.05560(19) 0.0174(9) Uani 1 1 d .
C19 C 0.1561(3) -0.2873(4) -0.04326(18) 0.0173(9) Uani 1 1 d .
H19 H 0.1047 -0.3520 -0.0533 0.021 Uiso 1 1 calc R
C20 C 0.2425(3) -0.3428(4) -0.01667(17) 0.0145(9) Uani 1 1 d .
H20 H 0.2493 -0.4461 -0.0086 0.017 Uiso 1 1 calc R
C21 C 0.4130(3) -0.3182(4) 0.02204(17) 0.0138(9) Uani 1 1 d .
C22 C 0.3278(3) -0.1283(4) -0.15656(18) 0.0137(9) Uani 1 1 d .
C23 C 0.3168(3) 0.0231(4) -0.17336(17) 0.0142(9) Uani 1 1 d .
C24 C 0.2320(3) 0.0769(4) -0.20637(17) 0.0153(9) Uani 1 1 d .
H24 H 0.2255 0.1784 -0.2180 0.018 Uiso 1 1 calc R
C25 C 0.1568(3) -0.0159(4) -0.22254(17) 0.0158(9) Uani 1 1 d .
C26 C 0.1653(3) -0.1653(4) -0.20387(18) 0.0178(9) Uani 1 1 d .
H26 H 0.1133 -0.2288 -0.2133 0.021 Uiso 1 1 calc R
C27 C 0.2500(3) -0.2179(4) -0.17172(18) 0.0180(9) Uani 1 1 d .
H27 H 0.2556 -0.3190 -0.1594 0.022 Uiso 1 1 calc R
C28 C 0.4184(3) -0.1875(4) -0.12305(18) 0.0156(9) Uani 1 1 d .
H2H H 0.159(3) 0.235(5) 0.098(2) 0.054(17) Uiso 1 1 d .
H5N H 0.055(3) 0.013(5) -0.088(2) 0.033(14) Uiso 1 1 d .
H3N H 0.132(3) 0.525(5) 0.337(2) 0.029(15) Uiso 1 1 d .
H8N H 0.029(3) -0.007(5) -0.2554(19) 0.022(13) Uiso 1 1 d .
H7N H 0.067(3) 0.136(6) -0.260(2) 0.048(16) Uiso 1 1 d .
H4N H 0.048(3) 0.503(5) 0.291(2) 0.033(15) Uiso 1 1 d .
H6N H 0.018(3) -0.135(5) -0.089(2) 0.032(15) Uiso 1 1 d .
H1N H -0.138(3) 0.248(5) -0.065(2) 0.040(15) Uiso 1 1 d .
H3H H 0.423(4) -0.053(7) 0.019(3) 0.09(2) Uiso 1 1 d .
H1W H 0.591(3) 0.370(5) -0.157(2) 0.028(17) Uiso 1 1 d .
H2W H 0.580(3) 0.227(6) -0.167(2) 0.055(17) Uiso 1 1 d .
H4H H 0.427(3) 0.064(6) -0.137(2) 0.056(19) Uiso 1 1 d .
H1H H 0.136(3) 0.397(5) -0.214(2) 0.052(17) Uiso 1 1 d .
H2N H -0.172(3) 0.262(5) -0.139(2) 0.035(15) Uiso 1 1 d .

loop_
_atom_site_aniso_label
_atom_site_aniso_U_11
_atom_site_aniso_U_22
_atom_site_aniso_U_33
_atom_site_aniso_U_23
_atom_site_aniso_U_13
_atom_site_aniso_U_12
Sr1 0.01214(19) 0.00985(19) 0.0173(2) 0.00034(16) 0.00241(16) 0.00018(16)
Sr2 0.01165(18) 0.00957(18) 0.0158(2) 0.00004(16) 0.00186(15) 0.00011(16)
O1 0.0148(14) 0.0140(14) 0.0190(16) -0.0008(12) -0.0001(13) 0.0018(12)
O2 0.0183(15) 0.0137(14) 0.0153(15) 0.0021(12) 0.0027(12) 0.0006(12)
O3 0.0166(16) 0.0264(17) 0.0173(16) 0.0035(13) 0.0007(13) 0.0002(14)
O4 0.0165(15) 0.0220(15) 0.0257(16) -0.0036(13) 0.0077(13) -0.0062(13)
O5 0.0189(15) 0.0233(16) 0.0217(16) -0.0085(13) 0.0058(13) -0.0042(13)
O6 0.0158(15) 0.0351(19) 0.0230(17) -0.0110(14) 0.0063(14) -0.0055(14)
O7 0.0121(13) 0.0132(14) 0.0222(16) -0.0026(12) 0.0037(12) -0.0025(12)
O8 0.0179(15) 0.0050(13) 0.0228(16) 0.0010(12) 0.0005(13) 0.0014(12)
O9 0.0133(15) 0.0119(15) 0.0325(19) -0.0010(13) 0.0023(14) -0.0020(13)
O10 0.0150(14) 0.0145(14) 0.0262(16) 0.0015(13) 0.0020(13) -0.0021(13)
O11 0.0180(15) 0.0081(14) 0.0185(15) 0.0025(12) 0.0023(13) 0.0019(11)
O12 0.0134(15) 0.0125(15) 0.0264(17) 0.0027(13) 0.0018(14) -0.0002(13)
O1W 0.0207(18) 0.0164(18) 0.032(2) -0.0057(15) 0.0066(15) -0.0042(16)
N1 0.021(2) 0.056(3) 0.025(3) 0.003(2) 0.005(2) -0.008(2)
N2 0.028(2) 0.021(2) 0.029(2) -0.003(2) 0.011(2) 0.002(2)
N3 0.014(2) 0.016(2) 0.053(3) 0.001(2) -0.0047(19) -0.0003(19)
N4 0.0118(19) 0.018(2) 0.023(2) 0.0007(17) -0.0007(17) 0.0030(17)
C1 0.018(2) 0.0093(19) 0.014(2) -0.0028(17) 0.0000(18) 0.0019(17)
C2 0.021(2) 0.0100(19) 0.018(2) -0.0002(18) 0.0041(19) 0.0049(18)
C3 0.014(2) 0.018(2) 0.022(2) 0.0002(19) -0.0020(19) 0.0017(18)
C4 0.017(2) 0.017(2) 0.026(3) -0.0004(19) 0.005(2) 0.0019(18)
C5 0.021(2) 0.022(2) 0.021(2) -0.0007(19) 0.0056(19) 0.0031(19)
C6 0.016(2) 0.013(2) 0.019(2) -0.0018(18) -0.0024(18) 0.0026(17)
C7 0.017(2) 0.009(2) 0.017(2) -0.0017(17) 0.0001(19) 0.0025(17)
C8 0.017(2) 0.015(2) 0.017(2) 0.0022(18) 0.0046(18) -0.0004(17)
C9 0.019(2) 0.013(2) 0.018(2) -0.0003(19) 0.0024(19) -0.0011(18)
C10 0.016(2) 0.018(2) 0.026(2) 0.0021(19) 0.007(2) 0.0012(18)
C11 0.022(2) 0.011(2) 0.025(2) 0.0022(18) 0.010(2) 0.0014(18)
C12 0.025(2) 0.017(2) 0.019(2) -0.0004(19) 0.004(2) -0.0021(19)
C13 0.020(2) 0.015(2) 0.022(2) 0.0041(19) 0.005(2) -0.0017(18)
C14 0.020(2) 0.013(2) 0.020(2) 0.0030(19) 0.0038(19) 0.0031(19)
C15 0.017(2) 0.012(2) 0.015(2) -0.0015(17) 0.0042(18) -0.0002(17)
C16 0.015(2) 0.013(2) 0.015(2) -0.0022(18) 0.0045(17) -0.0049(18)
C17 0.015(2) 0.011(2) 0.025(2) 0.0004(18) 0.0008(19) 0.0012(18)
C18 0.012(2) 0.017(2) 0.023(2) -0.0031(18) 0.0038(18) 0.0018(17)
C19 0.013(2) 0.016(2) 0.023(2) -0.0058(19) 0.0055(19) -0.0034(18)
C20 0.017(2) 0.0083(19) 0.019(2) -0.0011(17) 0.0054(18) -0.0011(17)
C21 0.013(2) 0.018(2) 0.013(2) 0.0002(17) 0.0074(18) 0.0020(18)
C22 0.013(2) 0.011(2) 0.017(2) 0.0021(17) 0.0046(18) 0.0031(17)
C23 0.017(2) 0.012(2) 0.014(2) -0.0027(17) 0.0041(18) -0.0012(18)
C24 0.017(2) 0.014(2) 0.015(2) -0.0003(18) 0.0035(18) -0.0007(18)
C25 0.015(2) 0.020(2) 0.013(2) -0.0017(18) 0.0042(18) -0.0006(18)
C26 0.018(2) 0.017(2) 0.017(2) -0.0025(18) 0.0027(19) -0.0026(18)
C27 0.023(2) 0.011(2) 0.020(2) -0.0021(18) 0.0061(19) -0.0018(18)
C28 0.015(2) 0.018(2) 0.015(2) 0.0000(18) 0.0072(18) 0.0004(18)

loop_
_atom_type_symbol
_atom_type_description
_atom_type_scat_dispersion_real
_atom_type_scat_dispersion_imag
_atom_type_scat_source
Sr Sr -1.5307 3.2498 'International Tables Vol C Tables 4.2.6.8 and 6.1.1.4'
O O 0.0106 0.0060 'International Tables Vol C Tables 4.2.6.8 and 6.1.1.4'
N N 0.0061 0.0033 'International Tables Vol C Tables 4.2.6.8 and 6.1.1.4'
C C 0.0033 0.0016 'International Tables Vol C Tables 4.2.6.8 and 6.1.1.4'
H H 0.0000 0.0000 'International Tables Vol C Tables 4.2.6.8 and 6.1.1.4'

loop_
_geom_angle_atom_site_label_1
_geom_angle_atom_site_label_2
_geom_angle_atom_site_label_3
_geom_angle
_geom_angle_site_symmetry_1
_geom_angle_site_symmetry_3
O11 Sr1 O1W 112.22(10) 1_565 .
O11 Sr1 O2 90.57(8) 1_565 .
O1W Sr1 O2 139.95(10) . .
O11 Sr1 O12 170.97(9) 1_565 .
O1W Sr1 O12 73.52(10) . .
O2 Sr1 O12 80.85(8) . .
O11 Sr1 O1 98.27(8) 1_565 .
O1W Sr1 O1 145.87(10) . .
O2 Sr1 O1 49.85(8) . .
O12 Sr1 O1 78.38(8) . .
O11 Sr1 O7 116.82(8) 1_565 3_655
O1W Sr1 O7 77.11(9) . 3_655
O2 Sr1 O7 122.55(8) . 3_655
O12 Sr1 O7 70.73(8) . 3_655
O1 Sr1 O7 75.60(8) . 3_655
O11 Sr1 O8 73.92(8) 1_565 3_655
O1W Sr1 O8 73.07(9) . 3_655
O2 Sr1 O8 146.81(8) . 3_655
O12 Sr1 O8 114.92(8) . 3_655
O1 Sr1 O8 102.58(8) . 3_655
O7 Sr1 O8 48.27(7) 3_655 3_655
O11 Sr1 N4 74.49(10) 1_565 2_554
O1W Sr1 N4 67.60(11) . 2_554
O2 Sr1 N4 89.11(9) . 2_554
O12 Sr1 N4 102.39(10) . 2_554
O1 Sr1 N4 138.69(9) . 2_554
O7 Sr1 N4 144.41(10) 3_655 2_554
O8 Sr1 N4 113.62(9) 3_655 2_554
O11 Sr1 C7 95.34(9) 1_565 .
O1W Sr1 C7 150.96(11) . .
O2 Sr1 C7 24.87(9) . .
O12 Sr1 C7 78.04(9) . .
O1 Sr1 C7 24.99(9) . .
O7 Sr1 C7 99.08(9) 3_655 .
O8 Sr1 C7 125.82(10) 3_655 .
N4 Sr1 C7 113.91(11) 2_554 .
O11 Sr1 C21 98.10(9) 1_565 3_655
O1W Sr1 C21 66.89(10) . 3_655
O2 Sr1 C21 144.56(9) . 3_655
O12 Sr1 C21 90.57(10) . 3_655
O1 Sr1 C21 94.78(9) . 3_655
O7 Sr1 C21 25.38(9) 3_655 3_655
O8 Sr1 C21 24.63(9) 3_655 3_655
N4 Sr1 C21 126.33(10) 2_554 3_655
C7 Sr1 C21 119.71(10) . 3_655
O11 Sr1 C25 87.31(9) 1_565 2_554
O1W Sr1 C25 80.10(10) . 2_554
O2 Sr1 C25 68.09(9) . 2_554
O12 Sr1 C25 86.87(9) . 2_554
O1 Sr1 C25 117.57(9) . 2_554
O7 Sr1 C25 151.68(9) 3_655 2_554
O8 Sr1 C25 137.78(9) 3_655 2_554
N4 Sr1 C25 24.24(9) 2_554 2_554
C7 Sr1 C25 92.72(10) . 2_554
C21 Sr1 C25 146.17(10) 3_655 2_554
O1 Sr2 O8 78.60(8) . 1_565
O1 Sr2 O10 151.05(8) . 3_655
O8 Sr2 O10 124.25(8) 1_565 3_655
O1 Sr2 O5 95.07(8) . .
O8 Sr2 O5 103.90(8) 1_565 .
O10 Sr2 O5 95.74(9) 3_655 .
O1 Sr2 O9 85.82(9) . .
O8 Sr2 O9 159.71(9) 1_565 .
O10 Sr2 O9 67.37(9) 3_655 .
O5 Sr2 O9 90.25(9) . .
O1 Sr2 O7 79.81(8) . 3_655
O8 Sr2 O7 89.88(8) 1_565 3_655
O10 Sr2 O7 82.53(8) 3_655 3_655
O5 Sr2 O7 164.15(8) . 3_655
O9 Sr2 O7 74.50(8) . 3_655
O1 Sr2 O11 140.68(8) . 3_655
O8 Sr2 O11 74.66(8) 1_565 3_655
O10 Sr2 O11 50.42(8) 3_655 3_655
O5 Sr2 O11 118.90(8) . 3_655
O9 Sr2 O11 111.37(8) . 3_655
O7 Sr2 O11 71.92(8) 3_655 3_655
O1 Sr2 O4 123.21(8) . .
O8 Sr2 O4 71.68(8) 1_565 .
O10 Sr2 O4 83.69(8) 3_655 .
O5 Sr2 O4 49.76(8) . .
O9 Sr2 O4 128.34(9) . .
O7 Sr2 O4 144.76(8) 3_655 .
O11 Sr2 O4 74.28(8) 3_655 .
O1 Sr2 C28 153.39(10) . 3_655
O8 Sr2 C28 99.84(10) 1_565 3_655
O10 Sr2 C28 25.36(9) 3_655 3_655
O5 Sr2 C28 110.89(10) . 3_655
O9 Sr2 C28 88.28(10) . 3_655
O7 Sr2 C28 73.61(9) 3_655 3_655
O11 Sr2 C28 25.26(9) 3_655 3_655
O4 Sr2 C28 80.15(9) . 3_655
O1 Sr2 C14 109.83(10) . .
O8 Sr2 C14 86.72(10) 1_565 .
O10 Sr2 C14 90.62(9) 3_655 .
O5 Sr2 C14 25.15(9) . .
O9 Sr2 C14 110.98(10) . .
O7 Sr2 C14 168.86(10) 3_655 .
O11 Sr2 C14 96.94(10) 3_655 .
O4 Sr2 C14 24.65(9) . .
C28 Sr2 C14 96.51(11) 3_655 .
C7 O1 Sr2 167.3(3) . .
C7 O1 Sr1 92.1(2) . .
Sr2 O1 Sr1 100.45(9) . .
C7 O2 Sr1 97.3(2) . .
C2 O3 H1H 108(3) . .
C14 O4 Sr2 93.1(2) . .
C14 O5 Sr2 95.8(2) . .
C9 O6 H2H 106(3) . .
C21 O7 Sr2 116.7(2) . 3_655
C21 O7 Sr1 91.4(2) . 3_655
Sr2 O7 Sr1 95.43(8) 3_655 3_655
C21 O8 Sr2 164.2(2) . 1_545
C21 O8 Sr1 92.0(2) . 3_655
Sr2 O8 Sr1 103.31(9) 1_545 3_655
C16 O9 Sr2 135.0(2) . .
C16 O9 H3H 105(4) . .
Sr2 O9 H3H 111(5) . .
C28 O10 Sr2 96.2(2) . 3_655
C28 O11 Sr1 154.7(2) . 1_545
C28 O11 Sr2 91.0(2) . 3_655
Sr1 O11 Sr2 104.43(9) 1_545 3_655
C23 O12 Sr1 139.3(2) . .
C23 O12 H4H 98(4) . .
Sr1 O12 H4H 113(4) . .
Sr1 O1W H1W 109(4) . .
Sr1 O1W H2W 134(3) . .
H1W O1W H2W 111(5) . .
C4 N1 H1N 111(3) . .
C4 N1 H2N 114(3) . .
H1N N1 H2N 135(4) . .
C11 N2 H3N 113(3) . .
C11 N2 H4N 112(3) . .
H3N N2 H4N 113(4) . .
C18 N3 H5N 117(3) . .
C18 N3 H6N 117(3) . .
H5N N3 H6N 125(5) . .
C25 N4 Sr1 101.2(2) . 2_544
C25 N4 H8N 112(3) . .
Sr1 N4 H8N 101(3) 2_544 .
C25 N4 H7N 113(3) . .
Sr1 N4 H7N 120(3) 2_544 .
H8N N4 H7N 110(4) . .
C6 C1 C2 117.0(4) . .
C6 C1 C7 122.0(3) . .
C2 C1 C7 120.9(4) . .
O3 C2 C3 117.6(4) . .
O3 C2 C1 121.5(4) . .
C3 C2 C1 121.0(4) . .
C4 C3 C2 120.9(4) . .
C4 C3 H3 119.6 . .
C2 C3 H3 119.6 . .
N1 C4 C3 121.1(4) . .
N1 C4 C5 119.7(4) . .
C3 C4 C5 119.2(4) . .
C6 C5 C4 119.2(4) . .
C6 C5 H5 120.4 . .
C4 C5 H5 120.4 . .
C5 C6 C1 122.6(4) . .
C5 C6 H6 118.7 . .
C1 C6 H6 118.7 . .
O1 C7 O2 120.8(3) . .
O1 C7 C1 120.6(4) . .
O2 C7 C1 118.7(3) . .
O1 C7 Sr1 62.9(2) . .
O2 C7 Sr1 57.87(19) . .
C1 C7 Sr1 175.8(3) . .
C13 C8 C9 118.0(4) . .
C13 C8 C14 120.6(4) . .
C9 C8 C14 121.3(4) . .
O6 C9 C10 119.0(4) . .
O6 C9 C8 120.8(4) . .
C10 C9 C8 120.2(4) . .
C9 C10 C11 120.9(4) . .
C9 C10 H10 119.6 . .
C11 C10 H10 119.6 . .
C10 C11 C12 119.4(4) . .
C10 C11 N2 119.8(4) . .
C12 C11 N2 120.7(4) . .
C13 C12 C11 119.5(4) . .
C13 C12 H12 120.3 . .
C11 C12 H12 120.3 . .
C12 C13 C8 121.9(4) . .
C12 C13 H13 119.1 . .
C8 C13 H13 119.1 . .
O4 C14 O5 121.2(4) . .
O4 C14 C8 120.3(4) . .
O5 C14 C8 118.6(3) . .
O4 C14 Sr2 62.3(2) . .
O5 C14 Sr2 59.1(2) . .
C8 C14 Sr2 175.6(3) . .
C20 C15 C16 116.7(3) . .
C20 C15 C21 121.2(3) . .
C16 C15 C21 122.0(3) . .
O9 C16 C17 117.1(3) . .
O9 C16 C15 120.8(3) . .
C17 C16 C15 122.1(3) . .
C16 C17 C18 119.9(4) . .
C16 C17 H17 120.0 . .
C18 C17 H17 120.0 . .
N3 C18 C17 120.7(4) . .
N3 C18 C19 120.5(4) . .
C17 C18 C19 118.8(4) . .
C20 C19 C18 119.9(4) . .
C20 C19 H19 120.1 . .
C18 C19 H19 120.1 . .
C19 C20 C15 122.6(4) . .
C19 C20 H20 118.7 . .
C15 C20 H20 118.7 . .
O8 C21 O7 119.5(3) . .
O8 C21 C15 121.2(3) . .
O7 C21 C15 119.2(3) . .
O8 C21 Sr1 63.35(19) . 3_655
O7 C21 Sr1 63.20(19) . 3_655
C15 C21 Sr1 151.6(3) . 3_655
C27 C22 C23 117.7(3) . .
C27 C22 C28 121.5(3) . .
C23 C22 C28 120.8(3) . .
O12 C23 C24 118.3(3) . .
O12 C23 C22 121.4(3) . .
C24 C23 C22 120.3(3) . .
C25 C24 C23 120.5(4) . .
C25 C24 H24 119.7 . .
C23 C24 H24 119.7 . .
C24 C25 N4 119.8(4) . .
C24 C25 C26 120.0(4) . .
N4 C25 C26 120.0(4) . .
C24 C25 Sr1 115.8(3) . 2_544
N4 C25 Sr1 54.6(2) . 2_544
C26 C25 Sr1 94.5(2) . 2_544
C27 C26 C25 119.0(4) . .
C27 C26 H26 120.5 . .
C25 C26 H26 120.5 . .
C26 C27 C22 122.3(4) . .
C26 C27 H27 118.9 . .
C22 C27 H27 118.9 . .
O11 C28 O10 121.4(3) . .
O11 C28 C22 120.6(3) . .
O10 C28 C22 118.0(3) . .
O11 C28 Sr2 63.7(2) . 3_655
O10 C28 Sr2 58.46(19) . 3_655
C22 C28 Sr2 170.1(3) . 3_655

loop_
_geom_bond_atom_site_label_1
_geom_bond_atom_site_label_2
_geom_bond_distance
_geom_bond_site_symmetry_2
Sr1 O11 2.484(2) 1_565
Sr1 O1W 2.531(3) .
Sr1 O2 2.574(2) .
Sr1 O12 2.683(3) .
Sr1 O1 2.686(3) .
Sr1 O7 2.703(3) 3_655
Sr1 O8 2.707(2) 3_655
Sr1 N4 2.789(4) 2_554
Sr1 C7 3.015(4) .
Sr1 C21 3.027(4) 3_655
Sr1 C25 3.358(4) 2_554
Sr2 O1 2.479(3) .
Sr2 O8 2.482(2) 1_565
Sr2 O10 2.550(3) 3_655
Sr2 O5 2.596(3) .
Sr2 O9 2.617(3) .
Sr2 O7 2.665(3) 3_655
Sr2 O11 2.667(3) 3_655
Sr2 O4 2.669(3) .
Sr2 C28 2.975(4) 3_655
Sr2 C14 3.011(4) .
O1 C7 1.275(4) .
O2 C7 1.278(4) .
O3 C2 1.364(5) .
O3 H1H 0.88(5) .
O4 C14 1.258(4) .
O5 C14 1.286(5) .
O6 C9 1.362(5) .
O6 H2H 0.88(5) .
O7 C21 1.298(4) .
O7 Sr2 2.665(3) 3_655
O7 Sr1 2.703(3) 3_655
O8 C21 1.263(4) .
O8 Sr2 2.482(2) 1_545
O8 Sr1 2.707(2) 3_655
O9 C16 1.377(4) .
O9 H3H 0.81(6) .
O10 C28 1.282(4) .
O10 Sr2 2.550(3) 3_655
O11 C28 1.270(4) .
O11 Sr1 2.484(2) 1_545
O11 Sr2 2.667(3) 3_655
O12 C23 1.370(4) .
O12 H4H 0.82(5) .
O1W H1W 0.70(5) .
O1W H2W 0.90(5) .
N1 C4 1.377(5) .
N1 H1N 0.93(5) .
N1 H2N 0.81(5) .
N2 C11 1.406(5) .
N2 H3N 0.84(5) .
N2 H4N 0.87(4) .
N3 C18 1.360(5) .
N3 H5N 0.84(5) .
N3 H6N 0.78(4) .
N4 C25 1.406(5) .
N4 Sr1 2.789(4) 2_544
N4 H8N 0.83(4) .
N4 H7N 0.92(5) .
C1 C6 1.393(5) .
C1 C2 1.412(5) .
C1 C7 1.469(5) .
C2 C3 1.388(5) .
C3 C4 1.382(6) .
C3 H3 0.9500 .
C4 C5 1.411(5) .
C5 C6 1.387(5) .
C5 H5 0.9500 .
C6 H6 0.9500 .
C8 C13 1.386(5) .
C8 C9 1.412(5) .
C8 C14 1.482(5) .
C9 C10 1.377(5) .
C10 C11 1.390(6) .
C10 H10 0.9500 .
C11 C12 1.392(5) .
C12 C13 1.384(6) .
C12 H12 0.9500 .
C13 H13 0.9500 .
C15 C20 1.392(5) .
C15 C16 1.407(5) .
C15 C21 1.479(5) .
C16 C17 1.381(5) .
C17 C18 1.401(5) .
C17 H17 0.9500 .
C18 C19 1.406(5) .
C19 C20 1.376(5) .
C19 H19 0.9500 .
C20 H20 0.9500 .
C21 Sr1 3.027(4) 3_655
C22 C27 1.393(5) .
C22 C23 1.415(5) .
C22 C28 1.474(5) .
C23 C24 1.385(5) .
C24 C25 1.380(5) .
C24 H24 0.9500 .
C25 C26 1.407(5) .
C25 Sr1 3.358(4) 2_544
C26 C27 1.375(5) .
C26 H26 0.9500 .
C27 H27 0.9500 .
C28 Sr2 2.975(4) 3_655

loop_
_geom_torsion_atom_site_label_1
_geom_torsion_atom_site_label_2
_geom_torsion_atom_site_label_3
_geom_torsion_atom_site_label_4
_geom_torsion
_geom_torsion_site_symmetry_1
_geom_torsion_site_symmetry_4
O11 Sr1 Sr2 O1 92.89(10) 1_565 .
O1W Sr1 Sr2 O1 -145.95(13) . .
O2 Sr1 Sr2 O1 2.65(10) . .
O12 Sr1 Sr2 O1 -78.38(11) . .
O7 Sr1 Sr2 O1 -145.72(12) 3_655 .
O8 Sr1 Sr2 O1 161.27(10) 3_655 .
N4 Sr1 Sr2 O1 68.9(5) 2_554 .
C7 Sr1 Sr2 O1 1.09(12) . .
C21 Sr1 Sr2 O1 -172.76(12) 3_655 .
C25 Sr1 Sr2 O1 -8.73(18) 2_554 .
O11 Sr1 Sr2 O8 -5.14(9) 1_565 1_565
O1W Sr1 Sr2 O8 116.02(11) . 1_565
O2 Sr1 Sr2 O8 -95.38(8) . 1_565
O12 Sr1 Sr2 O8 -176.41(9) . 1_565
O1 Sr1 Sr2 O8 -98.02(11) . 1_565
O7 Sr1 Sr2 O8 116.25(10) 3_655 1_565
O8 Sr1 Sr2 O8 63.25(10) 3_655 1_565
N4 Sr1 Sr2 O8 -29.2(5) 2_554 1_565
C7 Sr1 Sr2 O8 -96.94(10) . 1_565
C21 Sr1 Sr2 O8 89.22(11) 3_655 1_565
C25 Sr1 Sr2 O8 -106.75(17) 2_554 1_565
O11 Sr1 Sr2 O10 -122.20(9) 1_565 3_655
O1W Sr1 Sr2 O10 -1.04(12) . 3_655
O2 Sr1 Sr2 O10 147.56(9) . 3_655
O12 Sr1 Sr2 O10 66.53(9) . 3_655
O1 Sr1 Sr2 O10 144.92(11) . 3_655
O7 Sr1 Sr2 O10 -0.81(11) 3_655 3_655
O8 Sr1 Sr2 O10 -53.82(9) 3_655 3_655
N4 Sr1 Sr2 O10 -146.2(5) 2_554 3_655
C7 Sr1 Sr2 O10 146.00(10) . 3_655
C21 Sr1 Sr2 O10 -27.84(11) 3_655 3_655
C25 Sr1 Sr2 O10 136.19(17) 2_554 3_655
O11 Sr1 Sr2 O5 81.80(10) 1_565 .
O1W Sr1 Sr2 O5 -157.04(13) . .
O2 Sr1 Sr2 O5 -8.44(10) . .
O12 Sr1 Sr2 O5 -89.47(11) . .
O1 Sr1 Sr2 O5 -11.09(12) . .
O7 Sr1 Sr2 O5 -156.81(11) 3_655 .
O8 Sr1 Sr2 O5 150.18(10) 3_655 .
N4 Sr1 Sr2 O5 57.8(5) 2_554 .
C7 Sr1 Sr2 O5 -10.00(11) . .
C21 Sr1 Sr2 O5 176.16(12) 3_655 .
C25 Sr1 Sr2 O5 -19.81(18) 2_554 .
O11 Sr1 Sr2 O9 174.29(9) 1_565 .
O1W Sr1 Sr2 O9 -64.55(11) . .
O2 Sr1 Sr2 O9 84.05(8) . .
O12 Sr1 Sr2 O9 3.02(9) . .
O1 Sr1 Sr2 O9 81.40(11) . .
O7 Sr1 Sr2 O9 -64.32(10) 3_655 .
O8 Sr1 Sr2 O9 -117.33(9) 3_655 .
N4 Sr1 Sr2 O9 150.3(5) 2_554 .
C7 Sr1 Sr2 O9 82.49(10) . .
C21 Sr1 Sr2 O9 -91.36(11) 3_655 .
C25 Sr1 Sr2 O9 72.67(17) 2_554 .
O11 Sr1 Sr2 O7 -121.39(10) 1_565 3_655
O1W Sr1 Sr2 O7 -0.23(12) . 3_655
O2 Sr1 Sr2 O7 148.37(10) . 3_655
O12 Sr1 Sr2 O7 67.34(10) . 3_655
O1 Sr1 Sr2 O7 145.72(12) . 3_655
O8 Sr1 Sr2 O7 -53.01(10) 3_655 3_655
N4 Sr1 Sr2 O7 -145.4(5) 2_554 3_655
C7 Sr1 Sr2 O7 146.81(11) . 3_655
C21 Sr1 Sr2 O7 -27.03(11) 3_655 3_655
C25 Sr1 Sr2 O7 137.00(18) 2_554 3_655
O11 Sr1 Sr2 O11 -73.52(9) 1_565 3_655
O1W Sr1 Sr2 O11 47.64(11) . 3_655
O2 Sr1 Sr2 O11 -163.76(8) . 3_655
O12 Sr1 Sr2 O11 115.21(8) . 3_655
O1 Sr1 Sr2 O11 -166.41(10) . 3_655
O7 Sr1 Sr2 O11 47.87(9) 3_655 3_655
O8 Sr1 Sr2 O11 -5.14(8) 3_655 3_655
N4 Sr1 Sr2 O11 -97.6(5) 2_554 3_655
C7 Sr1 Sr2 O11 -165.32(9) . 3_655
C21 Sr1 Sr2 O11 20.83(10) 3_655 3_655
C25 Sr1 Sr2 O11 -175.14(17) 2_554 3_655
O11 Sr1 Sr2 O4 4.76(10) 1_565 .
O1W Sr1 Sr2 O4 125.92(13) . .
O2 Sr1 Sr2 O4 -85.48(10) . .
O12 Sr1 Sr2 O4 -166.50(11) . .
O1 Sr1 Sr2 O4 -88.12(12) . .
O7 Sr1 Sr2 O4 126.15(12) 3_655 .
O8 Sr1 Sr2 O4 73.15(10) 3_655 .
N4 Sr1 Sr2 O4 -19.3(5) 2_554 .
C7 Sr1 Sr2 O4 -87.04(12) . .
C21 Sr1 Sr2 O4 99.12(12) 3_655 .
C25 Sr1 Sr2 O4 -96.85(18) 2_554 .
O11 Sr1 Sr2 C28 -96.72(10) 1_565 3_655
O1W Sr1 Sr2 C28 24.44(13) . 3_655
O2 Sr1 Sr2 C28 173.04(10) . 3_655
O12 Sr1 Sr2 C28 92.01(10) . 3_655
O1 Sr1 Sr2 C28 170.39(12) . 3_655
O7 Sr1 Sr2 C28 24.67(11) 3_655 3_655
O8 Sr1 Sr2 C28 -28.34(10) 3_655 3_655
N4 Sr1 Sr2 C28 -120.8(5) 2_554 3_655
C7 Sr1 Sr2 C28 171.48(11) . 3_655
C21 Sr1 Sr2 C28 -2.36(12) 3_655 3_655
C25 Sr1 Sr2 C28 161.67(18) 2_554 3_655
O11 Sr1 Sr2 C14 43.87(15) 1_565 .
O1W Sr1 Sr2 C14 165.03(16) . .
O2 Sr1 Sr2 C14 -46.37(14) . .
O12 Sr1 Sr2 C14 -127.40(15) . .
O1 Sr1 Sr2 C14 -49.02(16) . .
O7 Sr1 Sr2 C14 165.26(15) 3_655 .
O8 Sr1 Sr2 C14 112.25(14) 3_655 .
N4 Sr1 Sr2 C14 19.8(5) 2_554 .
C7 Sr1 Sr2 C14 -47.93(15) . .
C21 Sr1 Sr2 C14 138.22(16) 3_655 .
C25 Sr1 Sr2 C14 -57.7(2) 2_554 .
O11 Sr1 Sr2 Sr1 -38.13(6) 1_565 3_665
O1W Sr1 Sr2 Sr1 83.03(10) . 3_665
O2 Sr1 Sr2 Sr1 -128.37(6) . 3_665
O12 Sr1 Sr2 Sr1 150.60(6) . 3_665
O1 Sr1 Sr2 Sr1 -131.02(9) . 3_665
O7 Sr1 Sr2 Sr1 83.26(8) 3_655 3_665
O8 Sr1 Sr2 Sr1 30.25(6) 3_655 3_665
N4 Sr1 Sr2 Sr1 -62.2(5) 2_554 3_665
C7 Sr1 Sr2 Sr1 -129.93(8) . 3_665
C21 Sr1 Sr2 Sr1 56.23(9) 3_655 3_665
C25 Sr1 Sr2 Sr1 -139.74(16) 2_554 3_665
O8 Sr2 O1 C7 -100.4(11) 1_565 .
O10 Sr2 O1 C7 114.3(10) 3_655 .
O5 Sr2 O1 C7 2.7(11) . .
O9 Sr2 O1 C7 92.6(11) . .
O7 Sr2 O1 C7 167.6(11) 3_655 .
O11 Sr2 O1 C7 -148.2(10) 3_655 .
O4 Sr2 O1 C7 -41.5(11) . .
C28 Sr2 O1 C7 170.3(10) 3_655 .
C14 Sr2 O1 C7 -18.2(11) . .
Sr1 Sr2 O1 C7 -169.6(11) . .
Sr1 Sr2 O1 C7 -111.4(11) 3_665 .
O8 Sr2 O1 Sr1 69.15(9) 1_565 .
O10 Sr2 O1 Sr1 -76.08(18) 3_655 .
O5 Sr2 O1 Sr1 172.33(8) . .
O9 Sr2 O1 Sr1 -97.79(9) . .
O7 Sr2 O1 Sr1 -22.81(8) 3_655 .
O11 Sr2 O1 Sr1 21.38(16) 3_655 .
O4 Sr2 O1 Sr1 128.14(8) . .
C28 Sr2 O1 Sr1 -20.1(2) 3_655 .
C14 Sr2 O1 Sr1 151.40(9) . .
Sr1 Sr2 O1 Sr1 58.21(9) 3_665 .
O11 Sr1 O1 C7 84.9(2) 1_565 .
O1W Sr1 O1 C7 -121.5(2) . .
O2 Sr1 O1 C7 1.17(19) . .
O12 Sr1 O1 C7 -86.6(2) . .
O7 Sr1 O1 C7 -159.4(2) 3_655 .
O8 Sr1 O1 C7 160.2(2) 3_655 .
N4 Sr1 O1 C7 9.0(3) 2_554 .
C21 Sr1 O1 C7 -176.2(2) 3_655 .
C25 Sr1 O1 C7 -6.4(2) 2_554 .
Sr2 Sr1 O1 C7 177.7(2) . .
O11 Sr1 O1 Sr2 -92.82(9) 1_565 .
O1W Sr1 O1 Sr2 60.75(19) . .
O2 Sr1 O1 Sr2 -176.54(14) . .
O12 Sr1 O1 Sr2 95.69(10) . .
O7 Sr1 O1 Sr2 22.86(8) 3_655 .
O8 Sr1 O1 Sr2 -17.56(10) 3_655 .
N4 Sr1 O1 Sr2 -168.70(13) 2_554 .
C7 Sr1 O1 Sr2 -177.7(2) . .
C21 Sr1 O1 Sr2 6.10(10) 3_655 .
C25 Sr1 O1 Sr2 175.89(9) 2_554 .
O11 Sr1 O2 C7 -101.5(2) 1_565 .
O1W Sr1 O2 C7 131.6(2) . .
O12 Sr1 O2 C7 81.3(2) . .
O1 Sr1 O2 C7 -1.18(19) . .
O7 Sr1 O2 C7 21.3(2) 3_655 .
O8 Sr1 O2 C7 -40.9(3) 3_655 .
N4 Sr1 O2 C7 -176.0(2) 2_554 .
C21 Sr1 O2 C7 3.4(3) 3_655 .
C25 Sr1 O2 C7 171.6(2) 2_554 .
Sr2 Sr1 O2 C7 -3.3(2) . .
O1 Sr2 O4 C14 63.0(2) . .
O8 Sr2 O4 C14 125.2(2) 1_565 .
O10 Sr2 O4 C14 -105.5(2) 3_655 .
O5 Sr2 O4 C14 -2.5(2) . .
O9 Sr2 O4 C14 -51.0(2) . .
O7 Sr2 O4 C14 -173.0(2) 3_655 .
O11 Sr2 O4 C14 -156.1(2) 3_655 .
C28 Sr2 O4 C14 -130.9(2) 3_655 .
Sr1 Sr2 O4 C14 115.6(2) . .
Sr1 Sr2 O4 C14 167.7(2) 3_665 .
O1 Sr2 O5 C14 -127.7(2) . .
O8 Sr2 O5 C14 -48.3(2) 1_565 .
O10 Sr2 O5 C14 79.1(2) 3_655 .
O9 Sr2 O5 C14 146.4(2) . .
O7 Sr2 O5 C14 162.0(3) 3_655 .
O11 Sr2 O5 C14 31.7(2) 3_655 .
O4 Sr2 O5 C14 2.4(2) . .
C28 Sr2 O5 C14 58.2(2) 3_655 .
Sr1 Sr2 O5 C14 -120.4(2) . .
Sr1 Sr2 O5 C14 -6.5(2) 3_665 .
O1 Sr2 O9 C16 -65.9(3) . .
O8 Sr2 O9 C16 -105.7(4) 1_565 .
O10 Sr2 O9 C16 125.2(4) 3_655 .
O5 Sr2 O9 C16 29.1(3) . .
O7 Sr2 O9 C16 -146.5(4) 3_655 .
O11 Sr2 O9 C16 150.5(3) 3_655 .
O4 Sr2 O9 C16 64.0(4) . .
C28 Sr2 O9 C16 140.0(3) 3_655 .
C14 Sr2 O9 C16 43.7(4) . .
Sr1 Sr2 O9 C16 -107.2(3) . .
Sr1 Sr2 O9 C16 156.0(3) 3_665 .
O11 Sr1 O12 C23 -29.3(8) 1_565 .
O1W Sr1 O12 C23 -159.9(4) . .
O2 Sr1 O12 C23 -11.0(4) . .
O1 Sr1 O12 C23 39.7(4) . .
O7 Sr1 O12 C23 118.3(4) 3_655 .
O8 Sr1 O12 C23 138.3(3) 3_655 .
N4 Sr1 O12 C23 -98.0(4) 2_554 .
C7 Sr1 O12 C23 14.2(4) . .
C21 Sr1 O12 C23 134.5(4) 3_655 .
C25 Sr1 O12 C23 -79.3(4) 2_554 .
Sr2 Sr1 O12 C23 77.6(4) . .
C6 C1 C2 O3 176.4(3) . .
C7 C1 C2 O3 -4.1(6) . .
C6 C1 C2 C3 -3.7(5) . .
C7 C1 C2 C3 175.7(3) . .
O3 C2 C3 C4 -175.4(3) . .
C1 C2 C3 C4 4.7(6) . .
C2 C3 C4 N1 178.0(4) . .
C2 C3 C4 C5 -2.4(6) . .
N1 C4 C5 C6 178.7(4) . .
C3 C4 C5 C6 -0.8(6) . .
C4 C5 C6 C1 1.8(6) . .
C2 C1 C6 C5 0.5(6) . .
C7 C1 C6 C5 -179.0(3) . .
Sr2 O1 C7 O2 167.7(8) . .
Sr1 O1 C7 O2 -2.1(3) . .
Sr2 O1 C7 C1 -13.0(13) . .
Sr1 O1 C7 C1 177.3(3) . .
Sr2 O1 C7 Sr1 169.8(11) . .
Sr1 O2 C7 O1 2.2(4) . .
Sr1 O2 C7 C1 -177.2(3) . .
C6 C1 C7 O1 12.8(6) . .
C2 C1 C7 O1 -166.6(3) . .
C6 C1 C7 O2 -167.8(3) . .
C2 C1 C7 O2 12.8(5) . .
C6 C1 C7 Sr1 158(3) . .
C2 C1 C7 Sr1 -22(4) . .
O11 Sr1 C7 O1 -98.1(2) 1_565 .
O1W Sr1 C7 O1 99.9(3) . .
O2 Sr1 C7 O1 -177.9(3) . .
O12 Sr1 C7 O1 88.1(2) . .
O7 Sr1 C7 O1 20.2(2) 3_655 .
O8 Sr1 C7 O1 -24.1(2) 3_655 .
N4 Sr1 C7 O1 -173.50(19) 2_554 .
C21 Sr1 C7 O1 4.4(2) 3_655 .
C25 Sr1 C7 O1 174.3(2) 2_554 .
Sr2 Sr1 C7 O1 -1.58(17) . .
O11 Sr1 C7 O2 79.7(2) 1_565 .
O1W Sr1 C7 O2 -82.2(3) . .
O12 Sr1 C7 O2 -94.0(2) . .
O1 Sr1 C7 O2 177.9(3) . .
O7 Sr1 C7 O2 -162.0(2) 3_655 .
O8 Sr1 C7 O2 153.75(18) 3_655 .
N4 Sr1 C7 O2 4.4(2) 2_554 .
C21 Sr1 C7 O2 -177.75(19) 3_655 .
C25 Sr1 C7 O2 -7.8(2) 2_554 .
Sr2 Sr1 C7 O2 176.3(2) . .
O11 Sr1 C7 C1 116(4) 1_565 .
O1W Sr1 C7 C1 -46(4) . .
O2 Sr1 C7 C1 36(3) . .
O12 Sr1 C7 C1 -58(4) . .
O1 Sr1 C7 C1 -146(4) . .
O7 Sr1 C7 C1 -126(4) 3_655 .
O8 Sr1 C7 C1 -170(3) 3_655 .
N4 Sr1 C7 C1 40(4) 2_554 .
C21 Sr1 C7 C1 -142(4) 3_655 .
C25 Sr1 C7 C1 28(4) 2_554 .
Sr2 Sr1 C7 C1 -148(4) . .
C13 C8 C9 O6 -178.8(3) . .
C14 C8 C9 O6 1.4(6) . .
C13 C8 C9 C10 0.6(6) . .
C14 C8 C9 C10 -179.3(3) . .
O6 C9 C10 C11 179.3(4) . .
C8 C9 C10 C11 0.0(6) . .
C9 C10 C11 C12 -1.0(6) . .
C9 C10 C11 N2 -178.1(4) . .
C10 C11 C12 C13 1.5(6) . .
N2 C11 C12 C13 178.5(4) . .
C11 C12 C13 C8 -1.0(6) . .
C9 C8 C13 C12 0.0(6) . .
C14 C8 C13 C12 179.8(4) . .
Sr2 O4 C14 O5 4.5(4) . .
Sr2 O4 C14 C8 -175.8(3) . .
Sr2 O5 C14 O4 -4.6(4) . .
Sr2 O5 C14 C8 175.7(3) . .
C13 C8 C14 O4 -10.6(6) . .
C9 C8 C14 O4 169.2(4) . .
C13 C8 C14 O5 169.1(4) . .
C9 C8 C14 O5 -11.0(6) . .
C13 C8 C14 Sr2 -134(3) . .
C9 C8 C14 Sr2 46(4) . .
O1 Sr2 C14 O4 -127.6(2) . .
O8 Sr2 C14 O4 -51.0(2) 1_565 .
O10 Sr2 C14 O4 73.3(2) 3_655 .
O5 Sr2 C14 O4 175.5(4) . .
O9 Sr2 C14 O4 139.2(2) . .
O7 Sr2 C14 O4 21.5(6) 3_655 .
O11 Sr2 C14 O4 23.1(2) 3_655 .
C28 Sr2 C14 O4 48.6(2) 3_655 .
Sr1 Sr2 C14 O4 -95.3(2) . .
Sr1 Sr2 C14 O4 -10.6(2) 3_665 .
O1 Sr2 C14 O5 56.9(2) . .
O8 Sr2 C14 O5 133.5(2) 1_565 .
O10 Sr2 C14 O5 -102.2(2) 3_655 .
O9 Sr2 C14 O5 -36.3(2) . .
O7 Sr2 C14 O5 -154.1(4) 3_655 .
O11 Sr2 C14 O5 -152.4(2) 3_655 .
O4 Sr2 C14 O5 -175.5(4) . .
C28 Sr2 C14 O5 -127.0(2) 3_655 .
Sr1 Sr2 C14 O5 89.1(2) . .
Sr1 Sr2 C14 O5 173.8(2) 3_665 .
O1 Sr2 C14 C8 -2(4) . .
O8 Sr2 C14 C8 75(4) 1_565 .
O10 Sr2 C14 C8 -161(4) 3_655 .
O5 Sr2 C14 C8 -59(3) . .
O9 Sr2 C14 C8 -95(4) . .
O7 Sr2 C14 C8 147(3) 3_655 .
O11 Sr2 C14 C8 149(4) 3_655 .
O4 Sr2 C14 C8 126(4) . .
C28 Sr2 C14 C8 174(4) 3_655 .
Sr1 Sr2 C14 C8 30(4) . .
Sr1 Sr2 C14 C8 115(4) 3_665 .
Sr2 O9 C16 C17 32.5(5) . .
Sr2 O9 C16 C15 -148.1(3) . .
C20 C15 C16 O9 179.5(3) . .
C21 C15 C16 O9 -4.7(6) . .
C20 C15 C16 C17 -1.1(6) . .
C21 C15 C16 C17 174.7(4) . .
O9 C16 C17 C18 178.7(4) . .
C15 C16 C17 C18 -0.7(6) . .
C16 C17 C18 N3 -177.4(4) . .
C16 C17 C18 C19 2.1(6) . .
N3 C18 C19 C20 177.8(4) . .
C17 C18 C19 C20 -1.7(6) . .
C18 C19 C20 C15 -0.1(6) . .
C16 C15 C20 C19 1.5(6) . .
C21 C15 C20 C19 -174.3(4) . .
Sr2 O8 C21 O7 -163.9(7) 1_545 .
Sr1 O8 C21 O7 30.2(3) 3_655 .
Sr2 O8 C21 C15 18.1(11) 1_545 .
Sr1 O8 C21 C15 -147.8(3) 3_655 .
Sr2 O8 C21 Sr1 166.0(9) 1_545 3_655
Sr2 O7 C21 O8 66.6(4) 3_655 .
Sr1 O7 C21 O8 -30.2(3) 3_655 .
Sr2 O7 C21 C15 -115.4(3) 3_655 .
Sr1 O7 C21 C15 147.8(3) 3_655 .
Sr2 O7 C21 Sr1 96.81(16) 3_655 3_655
C20 C15 C21 O8 -6.1(6) . .
C16 C15 C21 O8 178.2(4) . .
C20 C15 C21 O7 175.8(3) . .
C16 C15 C21 O7 0.2(6) . .
C20 C15 C21 Sr1 -97.2(6) . 3_655
C16 C15 C21 Sr1 87.2(6) . 3_655
Sr1 O12 C23 C24 34.2(5) . .
Sr1 O12 C23 C22 -146.1(3) . .
C27 C22 C23 O12 177.2(3) . .
C28 C22 C23 O12 -1.6(6) . .
C27 C22 C23 C24 -3.0(6) . .
C28 C22 C23 C24 178.2(4) . .
O12 C23 C24 C25 -179.3(3) . .
C22 C23 C24 C25 0.9(6) . .
C23 C24 C25 N4 -172.7(4) . .
C23 C24 C25 C26 2.0(6) . .
C23 C24 C25 Sr1 -110.4(3) . 2_544
Sr1 N4 C25 C24 102.1(4) 2_544 .
Sr1 N4 C25 C26 -72.6(4) 2_544 .
C24 C25 C26 C27 -2.6(6) . .
N4 C25 C26 C27 172.0(4) . .
Sr1 C25 C26 C27 120.8(3) 2_544 .
C25 C26 C27 C22 0.4(6) . .
C23 C22 C27 C26 2.4(6) . .
C28 C22 C27 C26 -178.9(4) . .
Sr1 O11 C28 O10 -118.5(5) 1_545 .
Sr2 O11 C28 O10 9.9(4) 3_655 .
Sr1 O11 C28 C22 61.7(7) 1_545 .
Sr2 O11 C28 C22 -169.9(3) 3_655 .
Sr1 O11 C28 Sr2 -128.5(6) 1_545 3_655
Sr2 O10 C28 O11 -10.5(4) 3_655 .
Sr2 O10 C28 C22 169.4(3) 3_655 .
C27 C22 C28 O11 0.2(6) . .
C23 C22 C28 O11 178.9(3) . .
C27 C22 C28 O10 -179.6(4) . .
C23 C22 C28 O10 -0.9(6) . .
C27 C22 C28 Sr2 -113.3(15) . 3_655
C23 C22 C28 Sr2 65.5(17) . 3_655
